data_1515981
loop_
_publ_author_name
'Dethe, Dattatraya H.'
'Erande, Rohan D.'
'Dherange, Balu D.'

_publ_section_title
;
 Remarkable switch of regioselectivity in diels-alder reaction: divergent
 total synthesis of borreverine, caulindoles, and flinderoles.
;
_journal_issue 10
_journal_name_full 'Organic letters'
_journal_page_first 2764
_journal_page_last 2767
_journal_paper_doi 10.1021/ol501078d
_journal_volume 16
_journal_year 2014
_chemical_formula_moiety 'C44 H42 N2 O8 S2'
_chemical_formula_sum 'C44 H42 N2 O8 S2'
_chemical_formula_weight 790.94
_chemical_name_systematic
; 
 ? 
;
_space_group_IT_number 2
_symmetry_cell_setting triclinic
_symmetry_space_group_name_Hall '-P 1'
_symmetry_space_group_name_H-M 'P -1'
_atom_sites_solution_hydrogens geom
_atom_sites_solution_primary direct
_atom_sites_solution_secondary difmap
_audit_creation_method SHELXL-97
_cell_angle_alpha 107.079(5)
_cell_angle_beta 98.454(5)
_cell_angle_gamma 105.459(5)
_cell_formula_units_Z 2
_cell_length_a 12.114(5)
_cell_length_b 12.234(5)
_cell_length_c 14.573(5)
_cell_measurement_reflns_used 1520
_cell_measurement_temperature 100(2)
_cell_measurement_theta_max 24.00
_cell_measurement_theta_min 2.47
_cell_volume 1929.4(13)
_computing_cell_refinement 'Bruker SMART'
_computing_data_collection 'Bruker SMART'
_computing_data_reduction 'Bruker SAINT'
_computing_molecular_graphics 'Bruker SHELXTL'
_computing_publication_material 'Bruker SHELXTL'
_computing_structure_refinement 'Bruker SHELXTL'
_computing_structure_solution 'Bruker SHELXTL'
_diffrn_ambient_temperature 100(2)
_diffrn_measured_fraction_theta_full 0.980
_diffrn_measured_fraction_theta_max 0.980
_diffrn_radiation_monochromator graphite
_diffrn_radiation_source 'fine-focus sealed tube'
_diffrn_radiation_type MoK\a
_diffrn_radiation_wavelength 0.71069
_diffrn_reflns_av_R_equivalents 0.0373
_diffrn_reflns_av_sigmaI/netI 0.0859
_diffrn_reflns_limit_h_max 9
_diffrn_reflns_limit_h_min -14
_diffrn_reflns_limit_k_max 14
_diffrn_reflns_limit_k_min -12
_diffrn_reflns_limit_l_max 17
_diffrn_reflns_limit_l_min -17
_diffrn_reflns_number 10547
_diffrn_reflns_theta_full 25.50
_diffrn_reflns_theta_max 25.50
_diffrn_reflns_theta_min 1.80
_exptl_absorpt_coefficient_mu 0.196
_exptl_absorpt_correction_T_max 0.984
_exptl_absorpt_correction_T_min 0.983
_exptl_absorpt_correction_type empirical
_exptl_absorpt_process_details sadabs
_exptl_crystal_colour yellow
_exptl_crystal_density_diffrn 1.362
_exptl_crystal_density_method 'not measured'
_exptl_crystal_description block
_exptl_crystal_F_000 832
_exptl_crystal_size_max 0.09
_exptl_crystal_size_mid 0.084
_exptl_crystal_size_min 0.082
_refine_diff_density_max 0.395
_refine_diff_density_min -0.350
_refine_diff_density_rms 0.070
_refine_ls_extinction_method none
_refine_ls_goodness_of_fit_ref 0.976
_refine_ls_hydrogen_treatment constr
_refine_ls_matrix_type full
_refine_ls_number_parameters 509
_refine_ls_number_reflns 7050
_refine_ls_number_restraints 0
_refine_ls_restrained_S_all 0.976
_refine_ls_R_factor_all 0.0973
_refine_ls_R_factor_gt 0.0613
_refine_ls_shift/su_max 0.047
_refine_ls_shift/su_mean 0.006
_refine_ls_structure_factor_coef Fsqd
_refine_ls_weighting_details 'calc w=1/[\s^2^(Fo^2^)+(0.0859P)^2^+0.0000P] where P=(Fo^2^+2Fc^2^)/3'
_refine_ls_weighting_scheme calc
_refine_ls_wR_factor_gt 0.1420
_refine_ls_wR_factor_ref 0.1728
_reflns_number_gt 4580
_reflns_number_total 7050
_reflns_threshold_expression >2sigma(I)
_cod_data_source_file ol501078d_si_003.cif
_cod_data_source_block 17julam
_cod_depositor_comments
;
The following automatic conversions were performed:

'_symmetry_cell_setting' value 'Triclinic' changed to 'triclinic'
according to
/usr/data/users/saulius/crontab/automatic-downloads/rss-feeds/ACS/lib/dictionaries/cif_core.dic
dictionary named 'cif_core.dic' version 2.4.2 from 2011-04-26.

Automatic conversion script
Id: cif_fix_values 2281 2013-09-26 08:29:07Z andrius 

 Adding full bibliography for 1515980--1515987.cif.
;
_cod_original_sg_symbol_Hall '-P 1   '
_cod_original_sg_symbol_H-M 'P-1   '
_cod_database_code 1515981

loop_
_symmetry_equiv_pos_as_xyz
'x, y, z'
'-x, -y, -z'

loop_
_atom_site_label
_atom_site_type_symbol
_atom_site_fract_x
_atom_site_fract_y
_atom_site_fract_z
_atom_site_U_iso_or_equiv
_atom_site_adp_type
_atom_site_occupancy
_atom_site_symmetry_multiplicity
_atom_site_calc_flag
_atom_site_refinement_flags
S1 S 1.01638(8) 0.94565(7) 0.21220(7) 0.0290(2) Uani 1 1 d .
S2 S 0.42737(8) 0.45965(8) 0.18926(6) 0.0267(2) Uani 1 1 d .
O1 O 1.0949(2) 1.0654(2) 0.26422(18) 0.0361(6) Uani 1 1 d .
O2 O 0.8951(2) 0.9180(2) 0.21221(19) 0.0355(6) Uani 1 1 d .
O3 O 0.4750(2) 0.5610(2) 0.16060(17) 0.0312(6) Uani 1 1 d .
O4 O 0.3187(2) 0.4466(2) 0.21916(18) 0.0330(6) Uani 1 1 d .
O5 O 1.0841(2) 0.40230(19) 0.30939(16) 0.0306(6) Uani 1 1 d .
O6 O 1.1046(2) 0.5872(2) 0.40997(18) 0.0401(7) Uani 1 1 d .
O7 O 0.7935(2) 0.1991(2) 0.39019(19) 0.0410(7) Uani 1 1 d .
O8 O 0.7091(3) 0.1671(2) 0.2343(2) 0.0595(9) Uani 1 1 d .
N1 N 1.0693(3) 0.8567(2) 0.2618(2) 0.0271(7) Uani 1 1 d .
N2 N 0.5275(2) 0.4643(2) 0.28414(19) 0.0228(6) Uani 1 1 d .
C1 C 1.0914(3) 0.3633(3) 0.3940(3) 0.0317(8) Uani 1 1 d .
H1A H 1.1659 0.4101 0.4408 0.048 Uiso 1 1 calc R
H1B H 1.0847 0.2792 0.3727 0.048 Uiso 1 1 calc R
H1C H 1.0284 0.3746 0.4247 0.048 Uiso 1 1 calc R
C2 C 1.0931(3) 0.5183(3) 0.3286(3) 0.0236(7) Uani 1 1 d .
C3 C 1.0846(3) 0.5479(3) 0.2349(2) 0.0229(7) Uani 1 1 d .
H3A H 1.1447 0.5266 0.2031 0.027 Uiso 1 1 calc R
H3B H 1.0083 0.4982 0.1901 0.027 Uiso 1 1 calc R
C4 C 1.0993(3) 0.6782(3) 0.2502(2) 0.0235(7) Uani 1 1 d .
C5 C 1.0144(3) 0.7274(3) 0.2312(2) 0.0238(7) Uani 1 1 d .
C6 C 1.2121(3) 0.7730(3) 0.2911(2) 0.0262(8) Uani 1 1 d .
C7 C 1.3262(3) 0.7699(3) 0.3199(3) 0.0334(9) Uani 1 1 d .
H7 H 1.3391 0.6972 0.3159 0.040 Uiso 1 1 calc R
C8 C 1.4190(4) 0.8769(3) 0.3545(3) 0.0464(11) Uani 1 1 d .
H8 H 1.4956 0.8770 0.3746 0.056 Uiso 1 1 calc R
C9 C 1.3989(4) 0.9842(3) 0.3593(3) 0.0496(12) Uani 1 1 d .
H9 H 1.4634 1.0549 0.3819 0.060 Uiso 1 1 calc R
C10 C 1.2881(4) 0.9914(3) 0.3323(3) 0.0426(10) Uani 1 1 d .
H10 H 1.2766 1.0650 0.3378 0.051 Uiso 1 1 calc R
C11 C 1.1934(3) 0.8822(3) 0.2960(2) 0.0281(8) Uani 1 1 d .
C12 C 1.0286(3) 0.8988(3) 0.0888(2) 0.0273(8) Uani 1 1 d .
C13 C 1.1372(3) 0.9323(3) 0.0676(3) 0.0384(9) Uani 1 1 d .
H13 H 1.2041 0.9814 0.1181 0.046 Uiso 1 1 calc R
C14 C 1.1459(4) 0.8924(4) -0.0295(3) 0.0421(10) Uani 1 1 d .
H14 H 1.2188 0.9147 -0.0443 0.050 Uiso 1 1 calc R
C15 C 1.0466(3) 0.8199(3) -0.1040(3) 0.0351(9) Uani 1 1 d .
H15 H 1.0531 0.7927 -0.1690 0.042 Uiso 1 1 calc R
C16 C 0.9386(4) 0.7874(3) -0.0834(3) 0.0398(10) Uani 1 1 d .
H16 H 0.8721 0.7386 -0.1345 0.048 Uiso 1 1 calc R
C17 C 0.9276(3) 0.8270(3) 0.0134(3) 0.0360(9) Uani 1 1 d .
H17 H 0.8541 0.8060 0.0275 0.043 Uiso 1 1 calc R
C18 C 0.8828(3) 0.6626(3) 0.1889(2) 0.0240(7) Uani 1 1 d .
H18 H 0.8456 0.7219 0.1798 0.029 Uiso 1 1 calc R
C19 C 0.8626(3) 0.5671(3) 0.0880(2) 0.0267(8) Uani 1 1 d .
H19 H 0.9030 0.5900 0.0436 0.032 Uiso 1 1 calc R
C20 C 0.7908(3) 0.4523(3) 0.0585(2) 0.0248(8) Uani 1 1 d .
C21 C 0.7223(3) 0.4079(3) 0.1242(2) 0.0275(8) Uani 1 1 d .
H21A H 0.7616 0.3621 0.1531 0.033 Uiso 1 1 calc R
H21B H 0.6446 0.3536 0.0848 0.033 Uiso 1 1 calc R
C22 C 0.7082(3) 0.5106(3) 0.2080(2) 0.0246(8) Uani 1 1 d .
H22 H 0.6589 0.5484 0.1774 0.029 Uiso 1 1 calc R
C23 C 0.8290(3) 0.6086(3) 0.2633(2) 0.0234(7) Uani 1 1 d .
H23 H 0.8816 0.5691 0.2873 0.028 Uiso 1 1 calc R
C24 C 0.7767(4) 0.3616(3) -0.0413(3) 0.0368(9) Uani 1 1 d .
H24A H 0.8306 0.3973 -0.0747 0.055 Uiso 1 1 calc R
H24B H 0.6972 0.3374 -0.0797 0.055 Uiso 1 1 calc R
H24C H 0.7933 0.2920 -0.0332 0.055 Uiso 1 1 calc R
C25 C 0.8266(3) 0.7110(3) 0.3519(2) 0.0263(8) Uani 1 1 d .
C26 C 0.7307(3) 0.7647(3) 0.3413(3) 0.0309(8) Uani 1 1 d .
H26A H 0.7395 0.8272 0.4026 0.046 Uiso 1 1 calc R
H26B H 0.6554 0.7030 0.3247 0.046 Uiso 1 1 calc R
H26C H 0.7354 0.7985 0.2898 0.046 Uiso 1 1 calc R
C27 C 0.9121(3) 0.7547(3) 0.4349(3) 0.0340(9) Uani 1 1 d .
H27A H 0.9128 0.8201 0.4877 0.041 Uiso 1 1 calc R
H27B H 0.9712 0.7198 0.4399 0.041 Uiso 1 1 calc R
C28 C 0.6434(3) 0.4593(3) 0.2753(2) 0.0221(7) Uani 1 1 d .
C29 C 0.6789(3) 0.4044(3) 0.3367(2) 0.0225(7) Uani 1 1 d .
C30 C 0.5885(3) 0.3723(3) 0.3873(2) 0.0224(7) Uani 1 1 d .
C31 C 0.4931(3) 0.4059(3) 0.3526(2) 0.0238(7) Uani 1 1 d .
C32 C 0.3919(3) 0.3877(3) 0.3872(2) 0.0267(8) Uani 1 1 d .
H32 H 0.3290 0.4100 0.3633 0.032 Uiso 1 1 calc R
C33 C 0.3886(3) 0.3341(3) 0.4598(2) 0.0288(8) Uani 1 1 d .
H33 H 0.3216 0.3199 0.4845 0.035 Uiso 1 1 calc R
C34 C 0.4831(3) 0.3016(3) 0.4958(2) 0.0280(8) Uani 1 1 d .
H34 H 0.4784 0.2667 0.5445 0.034 Uiso 1 1 calc R
C35 C 0.5832(3) 0.3201(3) 0.4608(2) 0.0251(8) Uani 1 1 d .
H35 H 0.6462 0.2984 0.4855 0.030 Uiso 1 1 calc R
C36 C 0.4169(3) 0.3271(3) 0.0937(2) 0.0276(8) Uani 1 1 d .
C37 C 0.4124(3) 0.3288(3) -0.0017(3) 0.0349(9) Uani 1 1 d .
H37 H 0.4122 0.3985 -0.0152 0.042 Uiso 1 1 calc R
C38 C 0.4083(4) 0.2265(3) -0.0761(3) 0.0407(10) Uani 1 1 d .
H38 H 0.4043 0.2267 -0.1403 0.049 Uiso 1 1 calc R
C39 C 0.4101(4) 0.1233(3) -0.0555(3) 0.0420(10) Uani 1 1 d .
H39 H 0.4066 0.0542 -0.1061 0.050 Uiso 1 1 calc R
C40 C 0.4171(4) 0.1226(3) 0.0397(3) 0.0401(10) Uani 1 1 d .
H40 H 0.4207 0.0539 0.0535 0.048 Uiso 1 1 calc R
C41 C 0.4188(3) 0.2239(3) 0.1147(3) 0.0320(8) Uani 1 1 d .
H41 H 0.4211 0.2229 0.1786 0.038 Uiso 1 1 calc R
C42 C 0.7890(3) 0.3708(3) 0.3511(3) 0.0250(8) Uani 1 1 d .
H42A H 0.8303 0.4057 0.4206 0.030 Uiso 1 1 calc R
H42B H 0.8410 0.4033 0.3140 0.030 Uiso 1 1 calc R
C43 C 0.7585(3) 0.2350(3) 0.3166(3) 0.0302(8) Uani 1 1 d .
C44 C 0.7633(4) 0.0696(3) 0.3682(4) 0.0565(13) Uani 1 1 d .
H44A H 0.6801 0.0312 0.3389 0.085 Uiso 1 1 calc R
H44B H 0.7833 0.0540 0.4283 0.085 Uiso 1 1 calc R
H44C H 0.8065 0.0378 0.3229 0.085 Uiso 1 1 calc R

loop_
_atom_site_aniso_label
_atom_site_aniso_U_11
_atom_site_aniso_U_22
_atom_site_aniso_U_33
_atom_site_aniso_U_23
_atom_site_aniso_U_13
_atom_site_aniso_U_12
S1 0.0357(6) 0.0234(5) 0.0337(5) 0.0136(4) 0.0101(4) 0.0138(4)
S2 0.0232(5) 0.0309(5) 0.0295(5) 0.0144(4) 0.0050(4) 0.0106(4)
O1 0.0500(17) 0.0228(13) 0.0355(14) 0.0107(11) 0.0065(12) 0.0134(12)
O2 0.0378(16) 0.0351(14) 0.0463(15) 0.0216(12) 0.0176(12) 0.0198(12)
O3 0.0288(14) 0.0321(13) 0.0382(14) 0.0182(11) 0.0087(11) 0.0118(11)
O4 0.0257(14) 0.0400(14) 0.0396(15) 0.0188(12) 0.0087(11) 0.0148(11)
O5 0.0444(16) 0.0240(13) 0.0284(13) 0.0131(10) 0.0079(11) 0.0150(11)
O6 0.067(2) 0.0313(14) 0.0269(14) 0.0112(12) 0.0087(13) 0.0231(13)
O7 0.0581(19) 0.0284(14) 0.0432(16) 0.0177(12) 0.0128(14) 0.0184(13)
O8 0.085(2) 0.0381(16) 0.0409(17) 0.0002(14) -0.0057(16) 0.0240(16)
N1 0.0315(18) 0.0227(15) 0.0305(16) 0.0139(12) 0.0068(13) 0.0093(13)
N2 0.0217(16) 0.0254(15) 0.0246(15) 0.0121(12) 0.0067(12) 0.0087(12)
C1 0.036(2) 0.034(2) 0.036(2) 0.0225(17) 0.0108(17) 0.0160(17)
C2 0.0189(18) 0.0247(18) 0.0302(19) 0.0113(15) 0.0070(15) 0.0095(14)
C3 0.0234(19) 0.0251(17) 0.0238(17) 0.0111(14) 0.0076(14) 0.0100(14)
C4 0.027(2) 0.0251(17) 0.0202(17) 0.0096(14) 0.0058(14) 0.0097(15)
C5 0.032(2) 0.0202(17) 0.0206(17) 0.0089(14) 0.0095(15) 0.0078(15)
C6 0.027(2) 0.0250(18) 0.0246(18) 0.0092(14) 0.0038(15) 0.0065(15)
C7 0.029(2) 0.031(2) 0.040(2) 0.0173(17) -0.0001(17) 0.0076(16)
C8 0.029(2) 0.038(2) 0.066(3) 0.023(2) -0.006(2) 0.0058(18)
C9 0.034(2) 0.031(2) 0.070(3) 0.020(2) -0.008(2) -0.0045(18)
C10 0.040(3) 0.026(2) 0.055(3) 0.0150(18) 0.000(2) 0.0053(18)
C11 0.031(2) 0.0273(19) 0.0256(18) 0.0112(15) 0.0037(15) 0.0079(15)
C12 0.034(2) 0.0200(17) 0.0321(19) 0.0144(15) 0.0085(16) 0.0092(15)
C13 0.034(2) 0.041(2) 0.033(2) 0.0115(18) 0.0051(17) 0.0040(18)
C14 0.038(2) 0.050(2) 0.039(2) 0.0184(19) 0.0137(19) 0.0098(19)
C15 0.043(2) 0.033(2) 0.031(2) 0.0121(17) 0.0116(18) 0.0135(18)
C16 0.033(2) 0.044(2) 0.035(2) 0.0146(18) -0.0005(18) 0.0059(18)
C17 0.033(2) 0.039(2) 0.035(2) 0.0164(18) 0.0061(17) 0.0080(17)
C18 0.0260(19) 0.0239(18) 0.0268(18) 0.0120(14) 0.0085(15) 0.0111(15)
C19 0.028(2) 0.035(2) 0.0221(18) 0.0129(15) 0.0089(15) 0.0129(16)
C20 0.028(2) 0.0316(19) 0.0209(17) 0.0127(15) 0.0060(14) 0.0145(15)
C21 0.029(2) 0.0297(19) 0.0242(18) 0.0082(15) 0.0072(15) 0.0114(16)
C22 0.0228(19) 0.0292(18) 0.0262(18) 0.0122(15) 0.0083(15) 0.0115(15)
C23 0.0211(18) 0.0239(17) 0.0261(18) 0.0094(14) 0.0056(14) 0.0082(14)
C24 0.041(2) 0.037(2) 0.031(2) 0.0110(17) 0.0133(18) 0.0101(18)
C25 0.028(2) 0.0289(19) 0.0284(19) 0.0139(15) 0.0155(16) 0.0099(15)
C26 0.036(2) 0.0279(19) 0.0294(19) 0.0076(15) 0.0104(16) 0.0123(16)
C27 0.041(2) 0.038(2) 0.0265(19) 0.0120(16) 0.0109(17) 0.0157(18)
C28 0.0222(18) 0.0211(17) 0.0223(17) 0.0058(13) 0.0072(14) 0.0071(14)
C29 0.0198(18) 0.0218(17) 0.0244(17) 0.0057(14) 0.0046(14) 0.0073(14)
C30 0.0202(18) 0.0198(16) 0.0264(18) 0.0055(14) 0.0059(14) 0.0080(14)
C31 0.029(2) 0.0236(17) 0.0193(17) 0.0075(14) 0.0063(14) 0.0091(15)
C32 0.025(2) 0.0323(19) 0.0269(18) 0.0116(15) 0.0082(15) 0.0137(15)
C33 0.029(2) 0.0310(19) 0.0312(19) 0.0134(16) 0.0146(16) 0.0110(16)
C34 0.036(2) 0.0260(18) 0.0261(18) 0.0137(15) 0.0104(16) 0.0103(16)
C35 0.030(2) 0.0234(17) 0.0259(18) 0.0099(14) 0.0057(15) 0.0136(15)
C36 0.0199(19) 0.034(2) 0.0291(19) 0.0129(16) 0.0043(15) 0.0071(15)
C37 0.036(2) 0.038(2) 0.030(2) 0.0168(17) 0.0036(17) 0.0079(17)
C38 0.043(3) 0.042(2) 0.029(2) 0.0078(18) 0.0027(18) 0.0089(19)
C39 0.048(3) 0.034(2) 0.033(2) 0.0012(17) 0.0066(19) 0.0092(19)
C40 0.047(3) 0.029(2) 0.040(2) 0.0123(18) 0.0058(19) 0.0084(18)
C41 0.032(2) 0.031(2) 0.0283(19) 0.0102(16) 0.0036(16) 0.0065(16)
C42 0.0253(19) 0.0231(17) 0.0316(19) 0.0120(15) 0.0120(15) 0.0103(15)
C43 0.028(2) 0.032(2) 0.032(2) 0.0123(17) 0.0078(16) 0.0105(16)
C44 0.075(3) 0.027(2) 0.080(3) 0.028(2) 0.027(3) 0.023(2)

loop_
_atom_type_symbol
_atom_type_description
_atom_type_scat_dispersion_real
_atom_type_scat_dispersion_imag
_atom_type_scat_source
C C 0.0033 0.0016 'International Tables Vol C Tables 4.2.6.8 and 6.1.1.4'
H H 0.0000 0.0000 'International Tables Vol C Tables 4.2.6.8 and 6.1.1.4'
N N 0.0061 0.0033 'International Tables Vol C Tables 4.2.6.8 and 6.1.1.4'
O O 0.0106 0.0060 'International Tables Vol C Tables 4.2.6.8 and 6.1.1.4'
S S 0.1246 0.1234 'International Tables Vol C Tables 4.2.6.8 and 6.1.1.4'

loop_
_geom_angle_atom_site_label_1
_geom_angle_atom_site_label_2
_geom_angle_atom_site_label_3
_geom_angle
O2 S1 O1 119.59(16)
O2 S1 N1 107.49(15)
O1 S1 N1 105.87(15)
O2 S1 C12 108.74(16)
O1 S1 C12 109.57(16)
N1 S1 C12 104.51(15)
O3 S2 O4 118.55(15)
O3 S2 N2 108.40(14)
O4 S2 N2 106.58(14)
O3 S2 C36 108.39(16)
O4 S2 C36 110.34(15)
N2 S2 C36 103.50(15)
C2 O5 C1 115.8(3)
C43 O7 C44 116.8(3)
C11 N1 C5 107.1(3)
C11 N1 S1 121.4(2)
C5 N1 S1 124.1(2)
C31 N2 C28 107.7(3)
C31 N2 S2 121.3(2)
C28 N2 S2 122.1(2)
O6 C2 O5 123.3(3)
O6 C2 C3 125.9(3)
O5 C2 C3 110.8(3)
C4 C3 C2 114.4(3)
C5 C4 C6 109.1(3)
C5 C4 C3 128.0(3)
C6 C4 C3 122.9(3)
C4 C5 N1 108.3(3)
C4 C5 C18 127.7(3)
N1 C5 C18 124.0(3)
C11 C6 C7 120.5(3)
C11 C6 C4 107.7(3)
C7 C6 C4 131.7(3)
C8 C7 C6 118.5(3)
C9 C8 C7 120.2(4)
C10 C9 C8 123.2(3)
C9 C10 C11 116.7(4)
C6 C11 N1 107.7(3)
C6 C11 C10 120.8(3)
N1 C11 C10 131.5(3)
C13 C12 C17 120.6(3)
C13 C12 S1 120.1(3)
C17 C12 S1 119.3(3)
C12 C13 C14 119.5(4)
C15 C14 C13 120.0(4)
C14 C15 C16 120.7(4)
C17 C16 C15 120.3(4)
C16 C17 C12 118.9(4)
C5 C18 C19 109.1(3)
C5 C18 C23 109.9(3)
C19 C18 C23 112.9(3)
C20 C19 C18 124.8(3)
C19 C20 C21 121.3(3)
C19 C20 C24 122.3(3)
C21 C20 C24 116.4(3)
C20 C21 C22 113.1(3)
C28 C22 C23 113.5(3)
C28 C22 C21 110.2(3)
C23 C22 C21 110.6(3)
C25 C23 C22 115.1(3)
C25 C23 C18 109.3(2)
C22 C23 C18 109.1(3)
C27 C25 C26 121.4(3)
C27 C25 C23 120.1(3)
C26 C25 C23 118.4(3)
C29 C28 N2 108.0(3)
C29 C28 C22 129.1(3)
N2 C28 C22 122.9(3)
C28 C29 C30 109.4(3)
C28 C29 C42 129.2(3)
C30 C29 C42 121.3(3)
C31 C30 C35 119.5(3)
C31 C30 C29 108.1(3)
C35 C30 C29 132.4(3)
C32 C31 C30 122.4(3)
C32 C31 N2 130.8(3)
C30 C31 N2 106.7(3)
C31 C32 C33 116.8(3)
C34 C33 C32 121.4(3)
C35 C34 C33 121.2(3)
C34 C35 C30 118.6(3)
C37 C36 C41 120.6(3)
C37 C36 S2 119.2(3)
C41 C36 S2 120.1(3)
C36 C37 C38 119.5(3)
C39 C38 C37 120.1(4)
C38 C39 C40 120.3(4)
C41 C40 C39 120.2(4)
C40 C41 C36 119.3(3)
C29 C42 C43 110.3(3)
O8 C43 O7 123.5(3)
O8 C43 C42 125.2(3)
O7 C43 C42 111.2(3)

loop_
_geom_bond_atom_site_label_1
_geom_bond_atom_site_label_2
_geom_bond_distance
S1 O2 1.418(3)
S1 O1 1.421(2)
S1 N1 1.679(3)
S1 C12 1.761(4)
S2 O3 1.427(2)
S2 O4 1.430(3)
S2 N2 1.676(3)
S2 C36 1.760(4)
O5 C2 1.334(4)
O5 C1 1.447(4)
O6 C2 1.199(4)
O7 C43 1.328(4)
O7 C44 1.451(4)
O8 C43 1.195(4)
N1 C11 1.429(4)
N1 C5 1.442(4)
N2 C31 1.436(4)
N2 C28 1.445(4)
C2 C3 1.509(4)
C3 C4 1.500(4)
C4 C5 1.357(5)
C4 C6 1.441(4)
C5 C18 1.516(5)
C6 C11 1.398(5)
C6 C7 1.398(5)
C7 C8 1.376(5)
C8 C9 1.381(5)
C9 C10 1.376(6)
C10 C11 1.404(5)
C12 C13 1.379(5)
C12 C17 1.394(5)
C13 C14 1.384(5)
C14 C15 1.376(5)
C15 C16 1.367(5)
C16 C17 1.389(5)
C18 C19 1.523(4)
C18 C23 1.560(4)
C19 C20 1.340(5)
C20 C21 1.483(4)
C20 C24 1.501(5)
C21 C22 1.540(4)
C22 C28 1.515(4)
C22 C23 1.542(4)
C23 C25 1.523(4)
C25 C27 1.334(5)
C25 C26 1.489(5)
C28 C29 1.353(4)
C29 C30 1.440(4)
C29 C42 1.501(4)
C30 C31 1.401(5)
C30 C35 1.401(4)
C31 C32 1.381(5)
C32 C33 1.399(4)
C33 C34 1.390(5)
C34 C35 1.374(5)
C36 C37 1.390(5)
C36 C41 1.388(5)
C37 C38 1.378(5)
C38 C39 1.386(5)
C39 C40 1.381(5)
C40 C41 1.385(5)
C42 C43 1.509(5)
